data_4121777
loop_
_publ_author_name
'Mets\"anen, Toni T'
'Hrob\'arik, Peter'
'Klare, Hendrik F. T.'
'Kaupp, Martin'
'Oestreich, Martin'

_publ_section_title
;
 Insight into the Mechanism of Carbonyl Hydrosilylation Catalyzed by
 Brookhart's Cationic Iridium(III) Pincer Complex.
;
_journal_issue 19
_journal_name_full 'Journal of the American Chemical Society'
_journal_page_first 6912
_journal_page_last 6915
_journal_paper_doi 10.1021/ja503254f
_journal_volume 136
_journal_year 2014
_chemical_formula_sum 'C28 H55 Ir O2 P2 Si'
_chemical_formula_weight 705.95
_chemical_name_systematic
; 
 ? 
;
_space_group_IT_number 2
_symmetry_cell_setting triclinic
_symmetry_space_group_name_Hall '-P 1'
_symmetry_space_group_name_H-M 'P -1'
_atom_sites_solution_hydrogens geom
_atom_sites_solution_primary direct
_atom_sites_solution_secondary difmap
_audit_creation_method
;
CrysAlisPro, Agilent Technologies,
Version 1.171.37.31 (release 14-01-2014 CrysAlis171 .NET)
(compiled Jan 14 2014,18:38:05)
;
_cell_angle_alpha 88.450(4)
_cell_angle_beta 78.995(4)
_cell_angle_gamma 68.363(4)
_cell_formula_units_Z 2
_cell_length_a 8.2047(4)
_cell_length_b 11.0592(5)
_cell_length_c 18.8425(9)
_cell_measurement_reflns_used 6274
_cell_measurement_temperature 150(2)
_cell_measurement_theta_max 73.5600
_cell_measurement_theta_min 4.2910
_cell_volume 1558.26(14)
_computing_cell_refinement
;
CrysAlisPro, Agilent Technologies,
Version 1.171.36.24 (release 03-12-2012 CrysAlis171 .NET)
(compiled Dec  3 2012,18:21:49)
;
_computing_data_collection
;
CrysAlisPro, Agilent Technologies,
Version 1.171.36.24 (release 03-12-2012 CrysAlis171 .NET)
(compiled Dec  3 2012,18:21:49)
;
_computing_data_reduction
;
CrysAlisPro, Agilent Technologies,
Version 1.171.36.24 (release 03-12-2012 CrysAlis171 .NET)
(compiled Dec  3 2012,18:21:49)
;
_computing_structure_refinement 'SHELXL-97 (Sheldrick, 1997)'
_computing_structure_solution 'SHELXS-97 (Sheldrick, 1990)'
_diffrn_ambient_environment N~2~
_diffrn_ambient_temperature 150.00(10)
_diffrn_detector 'CCD plate'
_diffrn_detector_area_resol_mean 10.5435
_diffrn_detector_type Atlas
_diffrn_measured_fraction_theta_full 0.997
_diffrn_measured_fraction_theta_max 0.997
_diffrn_measurement_device 'four-circle diffractometer'
_diffrn_measurement_device_type 'SuperNova, Single source at offset, Atlas'
_diffrn_measurement_method '\w scans'
_diffrn_radiation_monochromator mirror
_diffrn_radiation_probe x-ray
_diffrn_radiation_type 'Cu K\a'
_diffrn_radiation_wavelength 1.54184
_diffrn_reflns_av_R_equivalents 0.0958
_diffrn_reflns_av_sigmaI/netI 0.0869
_diffrn_reflns_limit_h_max 9
_diffrn_reflns_limit_h_min -9
_diffrn_reflns_limit_k_max 13
_diffrn_reflns_limit_k_min -12
_diffrn_reflns_limit_l_max 22
_diffrn_reflns_limit_l_min -17
_diffrn_reflns_number 9605
_diffrn_reflns_theta_full 67.49
_diffrn_reflns_theta_max 67.49
_diffrn_reflns_theta_min 4.31
_diffrn_source 'sealed X-ray tube'
_diffrn_source_type 'SuperNova (Cu) X-ray Source'
_exptl_absorpt_coefficient_mu 9.792
_exptl_absorpt_correction_T_max 0.6402
_exptl_absorpt_correction_T_min 0.3033
_exptl_absorpt_correction_type analytical
_exptl_absorpt_process_details
;
CrysAlisPro, Agilent Technologies,
Version 1.171.36.24 (release 03-12-2012 CrysAlis171 .NET)
(compiled Dec  3 2012,18:21:49)
Analytical numeric absorption correction using a multifaceted crystal
            model based on expressions derived by R.C. Clark & J.S. Reid.
(Clark, R. C. & Reid, J. S. (1995). Acta Cryst. A51, 887-897)
;
_exptl_crystal_colour red
_exptl_crystal_density_diffrn 1.505
_exptl_crystal_density_method 'not measured'
_exptl_crystal_description block
_exptl_crystal_F_000 720
_exptl_crystal_size_max 0.16
_exptl_crystal_size_mid 0.12
_exptl_crystal_size_min 0.05
_refine_diff_density_max 5.737
_refine_diff_density_min -6.326
_refine_diff_density_rms 0.387
_refine_ls_extinction_method none
_refine_ls_goodness_of_fit_ref 1.193
_refine_ls_hydrogen_treatment mixed
_refine_ls_matrix_type full
_refine_ls_number_parameters 389
_refine_ls_number_reflns 5602
_refine_ls_number_restraints 552
_refine_ls_restrained_S_all 1.174
_refine_ls_R_factor_all 0.0875
_refine_ls_R_factor_gt 0.0838
_refine_ls_shift/su_max 0.002
_refine_ls_shift/su_mean 0.000
_refine_ls_structure_factor_coef Fsqd
_refine_ls_weighting_details 'calc w=1/[\s^2^(Fo^2^)+(0.0700P)^2^+49.5410P] where P=(Fo^2^+2Fc^2^)/3'
_refine_ls_weighting_scheme calc
_refine_ls_wR_factor_gt 0.2125
_refine_ls_wR_factor_ref 0.2148
_reflns_number_gt 5159
_reflns_number_total 5602
_reflns_threshold_expression >2sigma(I)
_cod_data_source_file ja503254f_si_002.cif
_cod_data_source_block cu-531
_cod_depositor_comments 'Adding full bibliography for 4121776--4121777.cif.'
_cod_original_cell_volume 1558.27(13)
_cod_original_sg_symbol_H-M P-1
_cod_database_code 4121777

loop_
_symmetry_equiv_pos_as_xyz
'x, y, z'
'-x, -y, -z'

loop_
_atom_site_label
_atom_site_type_symbol
_atom_site_fract_x
_atom_site_fract_y
_atom_site_fract_z
_atom_site_U_iso_or_equiv
_atom_site_adp_type
_atom_site_occupancy
_atom_site_symmetry_multiplicity
_atom_site_calc_flag
_atom_site_refinement_flags
_atom_site_disorder_assembly
_atom_site_disorder_group
Ir1 Ir 0.25767(7) 0.39598(4) 0.26255(2) 0.0165(2) Uani 1 1 d DU A .
H1 H 0.194(3) 0.324(10) 0.210(5) 0.020 Uiso 1 1 d D . .
Si1 Si 0.3600(5) 0.2353(3) 0.16205(18) 0.0203(6) Uani 1 1 d DU . .
P1 P 0.0919(5) 0.5773(3) 0.20794(18) 0.0260(7) Uani 1 1 d U A .
P2 P 0.3958(4) 0.2856(3) 0.35375(16) 0.0183(6) Uani 1 1 d U . .
O1 O 0.0763(14) 0.7032(8) 0.2582(5) 0.0294(12) Uani 1 1 d U . .
O2 O 0.4292(12) 0.3948(8) 0.4016(4) 0.0210(11) Uani 1 1 d U B .
C1 C 0.2667(16) 0.5471(11) 0.3246(6) 0.0175(12) Uani 1 1 d U . .
C2 C 0.1743(17) 0.6760(12) 0.3132(7) 0.0212(12) Uani 1 1 d U B .
C3 C 0.1728(18) 0.7791(12) 0.3535(7) 0.0229(15) Uani 1 1 d U . .
H3 H 0.1102 0.8668 0.3433 0.027 Uiso 1 1 calc R B .
C4 C 0.2668(17) 0.7488(12) 0.4096(7) 0.0209(14) Uani 1 1 d U B .
H4 H 0.2716 0.8174 0.4374 0.025 Uiso 1 1 calc R . .
C5 C 0.3533(17) 0.6219(11) 0.4261(7) 0.0195(14) Uani 1 1 d U . .
H5A H 0.4129 0.6023 0.4659 0.023 Uiso 1 1 calc R B .
C6 C 0.3504(17) 0.5232(11) 0.3826(6) 0.0186(12) Uani 1 1 d U B .
C7 C 0.176(2) 0.6405(11) 0.1208(7) 0.038(2) Uani 1 1 d DU . .
C8 C 0.369(2) 0.6196(14) 0.1247(8) 0.039(2) Uani 1 1 d DU A .
H8A H 0.4204 0.6577 0.0831 0.059 Uiso 1 1 calc R . .
H8B H 0.4388 0.5260 0.1241 0.059 Uiso 1 1 calc R . .
H8C H 0.3704 0.6615 0.1696 0.059 Uiso 1 1 calc R . .
C9 C 0.058(6) 0.7860(19) 0.122(2) 0.043(3) Uani 0.50 1 d PDU A 1
H9A H 0.0968 0.8233 0.0770 0.064 Uiso 0.50 1 calc PR A 1
H9B H 0.0707 0.8315 0.1633 0.064 Uiso 0.50 1 calc PR A 1
H9C H -0.0668 0.7959 0.1262 0.064 Uiso 0.50 1 calc PR A 1
C9A C 0.102(6) 0.7854(18) 0.105(2) 0.043(3) Uani 0.50 1 d PDU A 2
H9AA H 0.1607 0.7984 0.0564 0.064 Uiso 0.50 1 calc PR A 2
H9AB H 0.1241 0.8363 0.1409 0.064 Uiso 0.50 1 calc PR A 2
H9AC H -0.0274 0.8141 0.1066 0.064 Uiso 0.50 1 calc PR A 2
C10 C 0.176(3) 0.5695(14) 0.0522(7) 0.039(3) Uani 1 1 d DU A .
H10A H 0.2307 0.6041 0.0097 0.058 Uiso 1 1 calc R . .
H10B H 0.0530 0.5827 0.0490 0.058 Uiso 1 1 calc R . .
H10C H 0.2451 0.4762 0.0540 0.058 Uiso 1 1 calc R . .
C11 C -0.150(2) 0.6057(14) 0.2222(9) 0.044(2) Uani 1 1 d DU . .
C12 C -0.289(5) 0.739(3) 0.212(2) 0.049(4) Uani 0.50 1 d PDU A 3
H12A H -0.4086 0.7348 0.2222 0.074 Uiso 0.50 1 calc PR A 3
H12B H -0.2629 0.7640 0.1621 0.074 Uiso 0.50 1 calc PR A 3
H12C H -0.2852 0.8040 0.2454 0.074 Uiso 0.50 1 calc PR A 3
C12A C -0.247(5) 0.737(2) 0.1907(19) 0.046(3) Uani 0.50 1 d PDU A 4
H12D H -0.3749 0.7530 0.1980 0.069 Uiso 0.50 1 calc PR A 4
H12E H -0.1979 0.7336 0.1388 0.069 Uiso 0.50 1 calc PR A 4
H12F H -0.2296 0.8066 0.2153 0.069 Uiso 0.50 1 calc PR A 4
C13 C -0.180(2) 0.4995(17) 0.1813(10) 0.046(3) Uani 1 1 d U A .
H13A H -0.3016 0.5017 0.1993 0.069 Uiso 1 1 calc R . .
H13B H -0.0933 0.4139 0.1891 0.069 Uiso 1 1 calc R . .
H13C H -0.1649 0.5152 0.1295 0.069 Uiso 1 1 calc R . .
C14 C -0.209(2) 0.5953(19) 0.3037(10) 0.051(3) Uani 1 1 d U A .
H14A H -0.3355 0.6074 0.3146 0.077 Uiso 1 1 calc R . .
H14B H -0.1905 0.6628 0.3303 0.077 Uiso 1 1 calc R . .
H14C H -0.1375 0.5093 0.3183 0.077 Uiso 1 1 calc R . .
C15 C 0.647(3) 0.196(2) 0.3374(11) 0.025(2) Uani 0.50 1 d PDU B 5
C16 C 0.737(4) 0.284(2) 0.2982(14) 0.026(3) Uani 0.50 1 d PDU B 5
H16A H 0.8640 0.2332 0.2799 0.040 Uiso 0.50 1 calc PR B 5
H16B H 0.7260 0.3542 0.3318 0.040 Uiso 0.50 1 calc PR B 5
H16C H 0.6794 0.3223 0.2575 0.040 Uiso 0.50 1 calc PR B 5
C17 C 0.720(8) 0.156(5) 0.407(2) 0.026(3) Uani 0.50 1 d PDU B 5
H17A H 0.8505 0.1237 0.3954 0.039 Uiso 0.50 1 calc PR B 5
H17B H 0.6802 0.0879 0.4286 0.039 Uiso 0.50 1 calc PR B 5
H17C H 0.6745 0.2321 0.4409 0.039 Uiso 0.50 1 calc PR B 5
C18 C 0.717(3) 0.074(2) 0.2885(14) 0.028(3) Uani 0.50 1 d PDU B 5
H18A H 0.8350 0.0631 0.2602 0.041 Uiso 0.50 1 calc PR B 5
H18B H 0.6344 0.0820 0.2555 0.041 Uiso 0.50 1 calc PRD B 5
H18C H 0.7255 -0.0016 0.3179 0.041 Uiso 0.50 1 calc PR B 5
C15A C 0.617(3) 0.142(2) 0.3456(11) 0.025(2) Uani 0.50 1 d PDU B 6
C16A C 0.592(4) 0.013(2) 0.3414(15) 0.026(3) Uani 0.50 1 d PDU B 6
H16D H 0.7093 -0.0584 0.3311 0.038 Uiso 0.50 1 calc PR B 6
H16E H 0.5272 0.0134 0.3026 0.038 Uiso 0.50 1 calc PR B 6
H16F H 0.5237 -0.0003 0.3876 0.038 Uiso 0.50 1 calc PR B 6
C17A C 0.707(8) 0.143(5) 0.409(2) 0.026(3) Uani 0.50 1 d PDU B 6
H17D H 0.8286 0.0773 0.3996 0.039 Uiso 0.50 1 calc PR B 6
H17E H 0.6383 0.1222 0.4534 0.039 Uiso 0.50 1 calc PR B 6
H17F H 0.7112 0.2290 0.4161 0.039 Uiso 0.50 1 calc PR B 6
C18A C 0.728(3) 0.165(2) 0.2760(12) 0.025(3) Uani 0.50 1 d PDU B 6
H18D H 0.8500 0.0990 0.2694 0.038 Uiso 0.50 1 calc PR B 6
H18E H 0.7328 0.2517 0.2786 0.038 Uiso 0.50 1 calc PR B 6
H18F H 0.6745 0.1573 0.2349 0.038 Uiso 0.50 1 calc PR B 6
C19 C 0.2472(19) 0.2390(14) 0.4263(7) 0.0361(19) Uani 1 1 d DU B .
C21 C 0.302(2) 0.2130(18) 0.4996(7) 0.041(3) Uani 1 1 d DU . .
H21A H 0.2135 0.1883 0.5329 0.062 Uiso 1 1 calc R B .
H21B H 0.3090 0.2918 0.5190 0.062 Uiso 1 1 calc R . .
H21C H 0.4193 0.1420 0.4939 0.062 Uiso 1 1 calc R . .
C20 C 0.092(3) 0.371(2) 0.4543(15) 0.037(3) Uani 0.50 1 d PDU B 7
H20A H 0.0048 0.3547 0.4927 0.056 Uiso 0.50 1 calc PR B 7
H20B H 0.0339 0.4115 0.4143 0.056 Uiso 0.50 1 calc PR B 7
H20C H 0.1410 0.4290 0.4734 0.056 Uiso 0.50 1 calc PR B 7
C22 C 0.140(4) 0.162(3) 0.4067(16) 0.039(3) Uani 0.50 1 d PDU B 7
H22A H 0.0688 0.1453 0.4509 0.058 Uiso 0.50 1 calc PR B 7
H22B H 0.2226 0.0794 0.3818 0.058 Uiso 0.50 1 calc PR B 7
H22C H 0.0613 0.2127 0.3747 0.058 Uiso 0.50 1 calc PR B 7
C20A C 0.055(3) 0.313(3) 0.4218(16) 0.038(3) Uani 0.50 1 d PDU B 8
H20D H -0.0224 0.2866 0.4600 0.057 Uiso 0.50 1 calc PR B 8
H20E H 0.0350 0.2943 0.3744 0.057 Uiso 0.50 1 calc PR B 8
H20F H 0.0280 0.4066 0.4280 0.057 Uiso 0.50 1 calc PR B 8
C22A C 0.298(5) 0.081(3) 0.3963(16) 0.038(3) Uani 0.50 1 d PU B 8
H22D H 0.2270 0.0414 0.4296 0.057 Uiso 0.50 1 calc PR B 8
H22E H 0.4258 0.0307 0.3945 0.057 Uiso 0.50 1 calc PR B 8
H22F H 0.2717 0.0806 0.3478 0.057 Uiso 0.50 1 calc PR B 8
C23 C 0.4145(19) 0.0564(13) 0.1791(8) 0.030(2) Uani 1 1 d U . .
H23A H 0.4792 0.0060 0.1329 0.037 Uiso 1 1 calc R . .
H23B H 0.4975 0.0311 0.2135 0.037 Uiso 1 1 calc RD . .
C24 C 0.259(2) 0.0161(15) 0.2085(10) 0.043(3) Uani 1 1 d U . .
H24A H 0.3027 -0.0710 0.2275 0.064 Uiso 1 1 calc R . .
H24B H 0.1951 0.0147 0.1696 0.064 Uiso 1 1 calc R . .
H24C H 0.1770 0.0783 0.2474 0.064 Uiso 1 1 calc R . .
C25 C 0.206(2) 0.2540(14) 0.0949(8) 0.036(3) Uani 1 1 d U . .
H25A H 0.1107 0.2218 0.1167 0.043 Uiso 1 1 calc R . .
H25B H 0.1479 0.3477 0.0868 0.043 Uiso 1 1 calc R . .
C26 C 0.302(3) 0.1809(17) 0.0216(9) 0.049(4) Uani 1 1 d U . .
H26A H 0.2127 0.1801 -0.0064 0.074 Uiso 1 1 calc R . .
H26B H 0.3763 0.0912 0.0295 0.074 Uiso 1 1 calc R . .
H26C H 0.3770 0.2247 -0.0053 0.074 Uiso 1 1 calc R . .
C27 C 0.574(2) 0.2520(15) 0.1112(8) 0.035(2) Uani 1 1 d U . .
H27A H 0.5426 0.3112 0.0714 0.042 Uiso 1 1 calc R . .
H27B H 0.6168 0.2952 0.1447 0.042 Uiso 1 1 calc R . .
C28 C 0.729(2) 0.1284(18) 0.0788(9) 0.045(3) Uani 1 1 d U . .
H28A H 0.8338 0.1497 0.0589 0.067 Uiso 1 1 calc R . .
H28B H 0.6953 0.0905 0.0401 0.067 Uiso 1 1 calc R . .
H28C H 0.7570 0.0655 0.1165 0.067 Uiso 1 1 calc R . .

loop_
_atom_site_aniso_label
_atom_site_aniso_U_11
_atom_site_aniso_U_22
_atom_site_aniso_U_33
_atom_site_aniso_U_23
_atom_site_aniso_U_13
_atom_site_aniso_U_12
Ir1 0.0297(3) 0.0068(3) 0.0128(3) -0.00468(18) -0.0101(2) -0.0031(2)
Si1 0.0324(15) 0.0095(12) 0.0182(13) -0.0068(10) -0.0107(11) -0.0036(11)
P1 0.0443(17) 0.0091(12) 0.0205(14) -0.0057(10) -0.0211(12) 0.0025(12)
P2 0.0350(15) 0.0092(12) 0.0127(12) -0.0029(9) -0.0114(10) -0.0068(11)
O1 0.045(3) 0.0129(19) 0.024(2) -0.0080(19) -0.020(2) 0.003(2)
O2 0.039(3) 0.0130(19) 0.016(2) -0.0016(18) -0.0154(19) -0.0097(19)
C1 0.026(2) 0.0138(16) 0.014(2) -0.0028(14) -0.0090(17) -0.0067(17)
C2 0.030(2) 0.0133(16) 0.020(2) -0.0040(16) -0.0110(17) -0.0048(17)
C3 0.033(3) 0.014(2) 0.021(3) -0.005(2) -0.010(2) -0.005(2)
C4 0.029(2) 0.016(2) 0.020(2) -0.0038(19) -0.0080(19) -0.009(2)
C5 0.031(3) 0.014(2) 0.018(3) -0.003(2) -0.010(2) -0.012(2)
C6 0.031(3) 0.0130(18) 0.016(2) -0.0015(19) -0.011(2) -0.010(2)
C7 0.077(5) 0.019(4) 0.023(3) 0.003(2) -0.029(3) -0.015(4)
C8 0.076(5) 0.024(5) 0.028(5) 0.011(5) -0.024(4) -0.023(5)
C9 0.083(8) 0.019(4) 0.027(7) 0.002(3) -0.024(6) -0.013(6)
C9A 0.083(8) 0.019(4) 0.028(7) 0.002(3) -0.024(6) -0.014(5)
C10 0.081(7) 0.021(5) 0.021(3) 0.002(4) -0.023(5) -0.019(6)
C11 0.038(3) 0.038(5) 0.048(5) -0.019(4) -0.023(3) 0.005(3)
C12 0.042(4) 0.039(6) 0.053(8) -0.023(6) -0.024(6) 0.008(5)
C12A 0.039(5) 0.036(6) 0.051(8) -0.022(6) -0.023(6) 0.008(5)
C13 0.041(5) 0.039(6) 0.055(7) -0.015(5) -0.022(5) -0.003(5)
C14 0.037(5) 0.053(7) 0.049(5) -0.017(5) -0.015(4) 0.003(5)
C15 0.036(3) 0.013(4) 0.028(5) -0.002(3) -0.018(3) -0.006(3)
C16 0.032(4) 0.015(5) 0.030(6) 0.000(5) -0.013(5) -0.003(4)
C17 0.039(4) 0.013(6) 0.029(5) 0.000(4) -0.020(4) -0.005(5)
C18 0.036(4) 0.015(4) 0.030(5) -0.005(4) -0.016(4) -0.002(3)
C15A 0.039(3) 0.012(3) 0.028(5) -0.001(3) -0.020(3) -0.005(3)
C16A 0.038(6) 0.011(3) 0.029(7) -0.004(5) -0.019(5) -0.003(4)
C17A 0.038(5) 0.013(6) 0.029(5) -0.002(5) -0.020(4) -0.006(4)
C18A 0.033(4) 0.015(5) 0.028(5) -0.005(4) -0.017(3) -0.003(4)
C19 0.053(4) 0.043(5) 0.024(4) 0.011(3) -0.011(3) -0.030(4)
C21 0.060(6) 0.052(7) 0.022(4) 0.010(4) -0.011(4) -0.031(5)
C20 0.049(6) 0.046(6) 0.023(6) 0.010(5) 0.000(4) -0.030(5)
C22 0.053(6) 0.048(7) 0.028(6) 0.009(5) -0.009(5) -0.032(5)
C20A 0.050(4) 0.048(7) 0.026(6) 0.009(5) -0.007(4) -0.031(5)
C22A 0.055(8) 0.043(6) 0.029(8) 0.010(5) -0.006(8) -0.035(5)
C23 0.042(4) 0.014(2) 0.035(4) -0.007(2) -0.013(3) -0.007(3)
C24 0.059(6) 0.019(5) 0.049(7) -0.004(5) -0.001(6) -0.016(4)
C25 0.057(6) 0.024(5) 0.030(5) -0.010(4) -0.026(4) -0.009(5)
C26 0.066(8) 0.043(7) 0.031(5) -0.016(5) -0.029(6) -0.001(6)
C27 0.048(5) 0.040(6) 0.018(5) -0.010(4) 0.000(3) -0.020(5)
C28 0.045(5) 0.053(7) 0.027(6) -0.010(5) 0.003(5) -0.011(6)

loop_
_atom_type_symbol
_atom_type_description
_atom_type_scat_dispersion_real
_atom_type_scat_dispersion_imag
_atom_type_scat_source
C C 0.0181 0.0091 'International Tables Vol C Tables 4.2.6.8 and 6.1.1.4'
H H 0.0000 0.0000 'International Tables Vol C Tables 4.2.6.8 and 6.1.1.4'
O O 0.0492 0.0322 'International Tables Vol C Tables 4.2.6.8 and 6.1.1.4'
Si Si 0.2541 0.3302 'International Tables Vol C Tables 4.2.6.8 and 6.1.1.4'
P P 0.2955 0.4335 'International Tables Vol C Tables 4.2.6.8 and 6.1.1.4'
Ir Ir -4.7710 6.5667 'International Tables Vol C Tables 4.2.6.8 and 6.1.1.4'

loop_
_geom_angle_atom_site_label_1
_geom_angle_atom_site_label_2
_geom_angle_atom_site_label_3
_geom_angle
C1 Ir1 P2 77.7(3)
C1 Ir1 P1 78.5(3)
P2 Ir1 P1 155.26(10)
C1 Ir1 Si1 155.3(3)
P2 Ir1 Si1 104.50(11)
P1 Ir1 Si1 99.94(11)
C23 Si1 C27 107.1(7)
C23 Si1 C25 98.6(6)
C27 Si1 C25 108.0(7)
C23 Si1 Ir1 120.7(5)
C27 Si1 Ir1 104.0(4)
C25 Si1 Ir1 117.7(5)
O1 P1 C11 98.2(6)
O1 P1 C7 94.2(5)
C11 P1 C7 113.2(7)
O1 P1 Ir1 105.0(3)
C11 P1 Ir1 114.1(5)
C7 P1 Ir1 125.1(4)
O2 P2 C19 98.0(5)
O2 P2 C15 86.1(7)
C19 P2 C15 120.8(8)
O2 P2 C15A 101.8(7)
C19 P2 C15A 103.0(8)
C15 P2 C15A 22.0(7)
O2 P2 Ir1 106.3(3)
C19 P2 Ir1 114.3(4)
C15 P2 Ir1 120.9(7)
C15A P2 Ir1 128.6(6)
C2 O1 P1 116.8(8)
C6 O2 P2 114.7(7)
C6 C1 C2 116.5(10)
C6 C1 Ir1 121.8(9)
C2 C1 Ir1 121.4(9)
C1 C2 C3 123.7(12)
C1 C2 O1 117.9(10)
C3 C2 O1 118.4(11)
C2 C3 C4 117.1(12)
C5 C4 C3 121.7(11)
C4 C5 C6 117.9(11)
C1 C6 C5 123.0(11)
C1 C6 O2 119.0(10)
C5 C6 O2 118.0(11)
C10 C7 C8 108.8(13)
C10 C7 C9A 104.6(18)
C8 C7 C9A 101(2)
C10 C7 C9 110.8(19)
C8 C7 C9 112(2)
C9A C7 C9 16(2)
C10 C7 P1 115.1(10)
C8 C7 P1 103.7(9)
C9A C7 P1 121.9(16)
C9 C7 P1 106.5(16)
C12 C11 C14 99.4(19)
C12 C11 C12A 18(2)
C14 C11 C12A 116.0(18)
C12 C11 C13 110(2)
C14 C11 C13 108.8(16)
C12A C11 C13 107(2)
C12 C11 P1 122(2)
C14 C11 P1 105.6(11)
C12A C11 P1 108.5(19)
C13 C11 P1 110.7(11)
C18 C15 C17 107(3)
C18 C15 C16 104.6(19)
C17 C15 C16 108(3)
C18 C15 P2 114.8(15)
C17 C15 P2 114(3)
C16 C15 P2 108.8(16)
C18A C15A C17A 110(3)
C18A C15A C16A 111(2)
C17A C15A C16A 109(2)
C18A C15A P2 103.6(16)
C17A C15A P2 112(3)
C16A C15A P2 111.5(17)
C20A C19 C22 62.2(19)
C20A C19 C21 120.3(17)
C22 C19 C21 115.6(16)
C20A C19 C20 40.2(17)
C22 C19 C20 100(2)
C21 C19 C20 93.1(16)
C20A C19 C22A 106.8(18)
C22 C19 C22A 45.1(18)
C21 C19 C22A 99.2(15)
C20 C19 C22A 144.9(18)
C20A C19 P2 110.1(13)
C22 C19 P2 119.4(14)
C21 C19 P2 117.5(10)
C20 C19 P2 104.0(12)
C22A C19 P2 99.2(12)
C24 C23 Si1 116.7(10)
C26 C25 Si1 113.9(12)
C28 C27 Si1 118.1(11)

loop_
_geom_bond_atom_site_label_1
_geom_bond_atom_site_label_2
_geom_bond_distance
Ir1 C1 2.097(11)
Ir1 P2 2.310(3)
Ir1 P1 2.311(3)
Ir1 Si1 2.434(3)
Si1 C23 1.893(14)
Si1 C27 1.900(15)
Si1 C25 1.908(14)
P1 O1 1.657(9)
P1 C11 1.859(17)
P1 C7 1.877(15)
P2 O2 1.657(8)
P2 C19 1.847(14)
P2 C15 1.90(3)
P2 C15A 1.90(3)
O1 C2 1.390(15)
O2 C6 1.395(15)
C1 C6 1.369(17)
C1 C2 1.379(17)
C2 C3 1.382(16)
C3 C4 1.388(18)
C4 C5 1.377(18)
C5 C6 1.392(15)
C7 C10 1.528(12)
C7 C8 1.529(13)
C7 C9A 1.535(15)
C7 C9 1.539(15)
C11 C12 1.531(15)
C11 C14 1.53(3)
C11 C12A 1.538(15)
C11 C13 1.54(2)
C15 C18 1.514(14)
C15 C17 1.526(15)
C15 C16 1.528(15)
C15A C18A 1.520(15)
C15A C17A 1.526(15)
C15A C16A 1.529(14)
C19 C20A 1.501(15)
C19 C22 1.520(15)
C19 C21 1.521(13)
C19 C20 1.561(15)
C19 C22A 1.72(3)
C23 C24 1.51(2)
C25 C26 1.54(2)
C27 C28 1.53(2)
